data_1556268
loop_
_publ_author_name
'Song, Shengju'
'Xiao, Tianpengfei'
'Liang, Tongling'
'Wang, Fosong'
'Redshaw, Carl'
'Sun, Wen-Hua'

_publ_section_title
;
 Synthesis, characterization and ethylene oligomerization behaviour of
 8-(1-aryliminoethylidene)quinaldinylnickel dihalides
;
_journal_issue 1
_journal_name_full 'Catalysis Science &amp; Technology'
_journal_page_first 69
_journal_paper_doi 10.1039/c0cy00002g
_journal_volume 1
_journal_year 2011
_chemical_formula_sum 'C23 H26 Br2 N2 Ni'
_chemical_formula_weight 548.99
_space_group_IT_number 14
_space_group_name_Hall '-P 2yn'
_space_group_name_H-M_alt 'P 1 21/n 1'
_symmetry_cell_setting monoclinic
_symmetry_space_group_name_H-M 'P 1 21/n 1'
_atom_sites_solution_hydrogens geom
_atom_sites_solution_primary direct
_atom_sites_solution_secondary difmap
_audit_creation_method SHELXL-97
_cell_angle_alpha 90.00
_cell_angle_beta 114.28(3)
_cell_angle_gamma 90.00
_cell_formula_units_Z 4
_cell_length_a 15.834(3)
_cell_length_b 8.6441(17)
_cell_length_c 17.665(4)
_cell_measurement_temperature 173(2)
_cell_measurement_theta_max 27.52
_cell_measurement_theta_min 1.46
_cell_volume 2204.0(9)
_computing_cell_refinement 'Siemens SMART & SAINT'
_computing_data_collection 'Siemens SMART'
_computing_data_reduction 'Siemens XPREP'
_computing_molecular_graphics 'Bruker SHELXTL'
_computing_publication_material 'Bruker SHELXTL'
_computing_structure_refinement 'Siemens SHELXTL'
_computing_structure_solution 'Siemens SHELXTL'
_diffrn_ambient_temperature 173(2)
_diffrn_measured_fraction_theta_full 0.993
_diffrn_measured_fraction_theta_max 0.993
_diffrn_measurement_device_type 'Bruker P4'
_diffrn_measurement_method '\w scans'
_diffrn_radiation_monochromator graphite
_diffrn_radiation_source 'fine-focus sealed tube'
_diffrn_radiation_type MoK\a
_diffrn_radiation_wavelength 0.71073
_diffrn_reflns_av_R_equivalents 0.0730
_diffrn_reflns_av_sigmaI/netI 0.0538
_diffrn_reflns_limit_h_max 20
_diffrn_reflns_limit_h_min -20
_diffrn_reflns_limit_k_max 10
_diffrn_reflns_limit_k_min -11
_diffrn_reflns_limit_l_max 22
_diffrn_reflns_limit_l_min -22
_diffrn_reflns_number 26210
_diffrn_reflns_theta_full 27.52
_diffrn_reflns_theta_max 27.52
_diffrn_reflns_theta_min 1.46
_diffrn_standards_decay_% none
_diffrn_standards_interval_count none
_diffrn_standards_interval_time none
_diffrn_standards_number none
_exptl_absorpt_coefficient_mu 4.517
_exptl_absorpt_correction_T_max 0.8122
_exptl_absorpt_correction_T_min 0.6565
_exptl_absorpt_correction_type empirical
_exptl_absorpt_process_details 'SADABS (Sheldrick, 1996)'
_exptl_crystal_colour green
_exptl_crystal_density_diffrn 1.655
_exptl_crystal_density_method 'not measured'
_exptl_crystal_description plate
_exptl_crystal_F_000 1104
_exptl_crystal_size_max 0.12
_exptl_crystal_size_mid 0.11
_exptl_crystal_size_min 0.04
_refine_diff_density_max 0.526
_refine_diff_density_min -0.623
_refine_diff_density_rms 0.128
_refine_ls_extinction_method none
_refine_ls_goodness_of_fit_ref 1.368
_refine_ls_hydrogen_treatment contr
_refine_ls_matrix_type full
_refine_ls_number_parameters 253
_refine_ls_number_reflns 5043
_refine_ls_number_restraints 0
_refine_ls_restrained_S_all 1.368
_refine_ls_R_factor_gt 0.0855
_refine_ls_shift/su_max 0.000
_refine_ls_shift/su_mean 0.000
_refine_ls_structure_factor_coef Fsqd
_refine_ls_weighting_details 'calc w=1/[\s^2^(Fo^2^)+(0.0300P)^2^+11.7015P] where P=(Fo^2^+2Fc^2^)/3'
_refine_ls_weighting_scheme calc
_refine_ls_wR_factor_gt 0.1501
_refine_ls_wR_factor_ref 0.1581
_reflns_number_gt 4632
_reflns_number_total 5043
_reflns_threshold_expression >2sigma(I)
_cod_data_source_file c0cy00002g.txt
_cod_data_source_block C5
_cod_depositor_comments
;
The following automatic conversions were performed:

data item '_symmetry_cell_setting' value 'Monoclinic' was changed to
'monoclinic' in accordance with the
/home/saulius/struct/COD-crude-data/automatic-downloads/DataCite-retrospective/RSC/depositions/lib/dictionaries/cif_core.dic
dictionary named 'cif_core.dic' version 2.4.2 last updated on
2011-04-26.

Automatic conversion script
Id: cif_fix_values 6909 2019-04-08 15:41:33Z antanas 
;
_cod_original_cell_volume 2203.9(8)
_cod_original_sg_symbol_H-M P2(1)/n
_cod_database_code 1556268
_refine_ls_r_factor_ref 0.0954

loop_
_symmetry_equiv_pos_as_xyz
'x, y, z'
'-x+1/2, y+1/2, -z+1/2'
'-x, -y, -z'
'x-1/2, -y-1/2, z-1/2'

loop_
_atom_site_label
_atom_site_type_symbol
_atom_site_fract_x
_atom_site_fract_y
_atom_site_fract_z
_atom_site_U_iso_or_equiv
_atom_site_adp_type
_atom_site_occupancy
_atom_site_symmetry_multiplicity
_atom_site_calc_flag
_atom_site_refinement_flags
Br1 Br 0.29431(5) 0.41411(9) 0.10456(5) 0.0410(2) Uani 1 1 d .
Br2 Br 0.14743(5) 0.50339(9) -0.12513(5) 0.0332(2) Uani 1 1 d .
Ni1 Ni 0.21338(6) 0.61101(10) 0.01133(6) 0.0257(2) Uani 1 1 d .
N1 N 0.1068(4) 0.7497(6) 0.0032(3) 0.0240(12) Uani 1 1 d .
N2 N 0.2822(4) 0.7937(6) 0.0016(3) 0.0245(12) Uani 1 1 d .
C13 C 0.3819(4) 0.7774(7) 0.0470(4) 0.0237(14) Uani 1 1 d .
C5 C -0.0483(5) 0.9944(8) -0.1720(4) 0.0331(16) Uani 1 1 d .
H5A H -0.1114 1.0129 -0.2011 0.040 Uiso 1 1 calc R
C11 C 0.2460(4) 0.9168(7) -0.0403(4) 0.0215(13) Uani 1 1 d .
C14 C 0.4368(4) 0.7327(8) 0.0064(4) 0.0241(14) Uani 1 1 d .
C4 C -0.0172(5) 0.8967(8) -0.1021(4) 0.0269(15) Uani 1 1 d .
C9 C 0.0783(4) 0.8554(7) -0.0613(4) 0.0232(14) Uani 1 1 d .
C12 C 0.3042(5) 1.0503(8) -0.0444(5) 0.0315(16) Uani 1 1 d .
H12A H 0.3685 1.0264 -0.0130 0.047 Uiso 1 1 calc R
H12B H 0.2881 1.1407 -0.0217 0.047 Uiso 1 1 calc R
H12C H 0.2933 1.0692 -0.1012 0.047 Uiso 1 1 calc R
C2 C -0.0465(5) 0.7490(8) 0.0001(5) 0.0307(16) Uani 1 1 d .
H2A H -0.0859 0.7187 0.0245 0.037 Uiso 1 1 calc R
C16 C 0.5689(4) 0.7211(8) 0.1407(4) 0.0269(15) Uani 1 1 d .
C19 C 0.4002(5) 0.7128(9) -0.0865(4) 0.0324(16) Uani 1 1 d .
H19A H 0.3344 0.7355 -0.1108 0.039 Uiso 1 1 calc R
H19B H 0.4077 0.6054 -0.0985 0.039 Uiso 1 1 calc R
C1 C 0.0487(5) 0.7041(8) 0.0363(4) 0.0271(15) Uani 1 1 d .
C15 C 0.5301(5) 0.7038(8) 0.0550(4) 0.0264(15) Uani 1 1 d .
H15A H 0.5678 0.6717 0.0291 0.032 Uiso 1 1 calc R
C3 C -0.0791(5) 0.8360(8) -0.0698(4) 0.0287(15) Uani 1 1 d .
H3A H -0.1423 0.8562 -0.0968 0.034 Uiso 1 1 calc R
C8 C 0.1435(5) 0.9303(8) -0.0860(4) 0.0240(14) Uani 1 1 d .
C7 C 0.1090(5) 1.0339(8) -0.1521(4) 0.0317(16) Uani 1 1 d .
H7A H 0.1509 1.0868 -0.1672 0.038 Uiso 1 1 calc R
C17 C 0.5114(5) 0.7662(8) 0.1788(4) 0.0297(15) Uani 1 1 d .
H17A H 0.5366 0.7802 0.2361 0.036 Uiso 1 1 calc R
C6 C 0.0140(5) 1.0624(9) -0.1971(5) 0.0351(17) Uani 1 1 d .
H6A H -0.0063 1.1266 -0.2435 0.042 Uiso 1 1 calc R
C21 C 0.3575(5) 0.8382(10) 0.1782(5) 0.0389(18) Uani 1 1 d .
H21A H 0.2980 0.7866 0.1526 0.047 Uiso 1 1 calc R
H21B H 0.3870 0.8040 0.2355 0.047 Uiso 1 1 calc R
C23 C 0.6707(5) 0.6894(10) 0.1941(5) 0.0381(18) Uani 1 1 d .
H23A H 0.7011 0.6595 0.1592 0.057 Uiso 1 1 calc R
H23B H 0.6759 0.6073 0.2324 0.057 Uiso 1 1 calc R
H23C H 0.6993 0.7811 0.2244 0.057 Uiso 1 1 calc R
C18 C 0.4171(5) 0.7908(8) 0.1334(4) 0.0277(15) Uani 1 1 d .
C20 C 0.4469(6) 0.8139(11) -0.1278(5) 0.047(2) Uani 1 1 d .
H20A H 0.4200 0.7947 -0.1865 0.070 Uiso 1 1 calc R
H20B H 0.5119 0.7904 -0.1054 0.070 Uiso 1 1 calc R
H20C H 0.4386 0.9207 -0.1176 0.070 Uiso 1 1 calc R
C10 C 0.0848(5) 0.6064(9) 0.1128(5) 0.0351(17) Uani 1 1 d .
H10A H 0.1495 0.5862 0.1288 0.053 Uiso 1 1 calc R
H10B H 0.0515 0.5103 0.1020 0.053 Uiso 1 1 calc R
H10C H 0.0766 0.6600 0.1570 0.053 Uiso 1 1 calc R
C22 C 0.3420(6) 1.0104(10) 0.1766(5) 0.047(2) Uani 1 1 d .
H22A H 0.3042 1.0341 0.2058 0.070 Uiso 1 1 calc R
H22B H 0.3114 1.0446 0.1201 0.070 Uiso 1 1 calc R
H22C H 0.4006 1.0621 0.2029 0.070 Uiso 1 1 calc R

loop_
_atom_site_aniso_label
_atom_site_aniso_U_11
_atom_site_aniso_U_22
_atom_site_aniso_U_33
_atom_site_aniso_U_23
_atom_site_aniso_U_13
_atom_site_aniso_U_12
Br1 0.0341(4) 0.0284(4) 0.0445(5) 0.0081(3) -0.0001(3) 0.0025(3)
Br2 0.0344(4) 0.0332(4) 0.0341(4) -0.0040(3) 0.0161(3) -0.0028(3)
Ni1 0.0212(4) 0.0228(4) 0.0318(5) 0.0030(4) 0.0095(4) 0.0008(4)
N1 0.023(3) 0.020(3) 0.028(3) -0.001(2) 0.009(2) -0.001(2)
N2 0.022(3) 0.026(3) 0.026(3) 0.000(2) 0.010(2) -0.003(2)
C13 0.017(3) 0.023(3) 0.024(3) 0.003(3) 0.000(3) -0.003(3)
C5 0.031(4) 0.030(4) 0.030(4) -0.001(3) 0.004(3) 0.012(3)
C11 0.025(3) 0.021(3) 0.020(3) -0.002(3) 0.010(3) 0.003(3)
C14 0.024(3) 0.023(3) 0.026(4) 0.006(3) 0.011(3) 0.000(3)
C4 0.024(3) 0.027(4) 0.026(4) -0.009(3) 0.006(3) -0.005(3)
C9 0.024(3) 0.020(3) 0.024(3) -0.006(3) 0.009(3) 0.001(3)
C12 0.031(4) 0.028(4) 0.036(4) 0.005(3) 0.014(3) -0.006(3)
C2 0.030(4) 0.027(4) 0.041(4) -0.008(3) 0.021(3) -0.009(3)
C16 0.021(3) 0.022(3) 0.034(4) 0.003(3) 0.008(3) -0.001(3)
C19 0.033(4) 0.032(4) 0.030(4) -0.002(3) 0.010(3) 0.004(3)
C1 0.028(4) 0.022(3) 0.031(4) -0.008(3) 0.012(3) -0.005(3)
C15 0.023(3) 0.024(3) 0.035(4) 0.000(3) 0.015(3) -0.004(3)
C3 0.018(3) 0.026(4) 0.036(4) -0.004(3) 0.006(3) -0.002(3)
C8 0.027(3) 0.023(3) 0.021(3) -0.001(3) 0.010(3) -0.001(3)
C7 0.031(4) 0.029(4) 0.034(4) 0.004(3) 0.012(3) 0.002(3)
C17 0.026(3) 0.032(4) 0.027(4) 0.003(3) 0.007(3) -0.002(3)
C6 0.038(4) 0.033(4) 0.031(4) 0.006(3) 0.011(3) 0.005(3)
C21 0.028(4) 0.050(5) 0.033(4) 0.001(4) 0.007(3) 0.002(4)
C23 0.025(4) 0.050(5) 0.034(4) 0.005(4) 0.006(3) -0.002(3)
C18 0.022(3) 0.031(4) 0.026(4) 0.001(3) 0.005(3) -0.003(3)
C20 0.052(5) 0.064(6) 0.028(4) -0.003(4) 0.020(4) -0.005(4)
C10 0.040(4) 0.033(4) 0.037(4) 0.003(3) 0.020(4) 0.000(3)
C22 0.059(5) 0.042(5) 0.040(5) 0.004(4) 0.020(4) 0.010(4)

loop_
_atom_type_symbol
_atom_type_description
_atom_type_scat_dispersion_real
_atom_type_scat_dispersion_imag
_atom_type_scat_source
C C 0.0033 0.0016 'International Tables Vol C Tables 4.2.6.8 and 6.1.1.4'
H H 0.0000 0.0000 'International Tables Vol C Tables 4.2.6.8 and 6.1.1.4'
N N 0.0061 0.0033 'International Tables Vol C Tables 4.2.6.8 and 6.1.1.4'
Ni Ni 0.3393 1.1124 'International Tables Vol C Tables 4.2.6.8 and 6.1.1.4'
Br Br -0.2901 2.4595 'International Tables Vol C Tables 4.2.6.8 and 6.1.1.4'

loop_
_geom_angle_atom_site_label_1
_geom_angle_atom_site_label_2
_geom_angle_atom_site_label_3
_geom_angle
N2 Ni1 N1 89.6(2)
N2 Ni1 Br1 118.76(17)
N1 Ni1 Br1 132.60(17)
N2 Ni1 Br2 104.67(16)
N1 Ni1 Br2 98.82(16)
Br1 Ni1 Br2 108.17(5)
C1 N1 C9 120.3(6)
C1 N1 Ni1 119.8(5)
C9 N1 Ni1 115.4(4)
C11 N2 C13 121.5(6)
C11 N2 Ni1 125.6(5)
C13 N2 Ni1 112.9(4)
C14 C13 C18 122.2(6)
C14 C13 N2 120.7(6)
C18 C13 N2 116.7(6)
C6 C5 C4 120.2(7)
C6 C5 H5A 119.9
C4 C5 H5A 119.9
N2 C11 C8 120.2(6)
N2 C11 C12 121.9(6)
C8 C11 C12 117.9(6)
C13 C14 C15 117.5(6)
C13 C14 C19 123.5(6)
C15 C14 C19 119.0(6)
C5 C4 C3 121.5(6)
C5 C4 C9 120.7(6)
C3 C4 C9 117.9(6)
N1 C9 C4 120.0(6)
N1 C9 C8 121.2(6)
C4 C9 C8 118.7(6)
C11 C12 H12A 109.5
C11 C12 H12B 109.5
H12A C12 H12B 109.5
C11 C12 H12C 109.5
H12A C12 H12C 109.5
H12B C12 H12C 109.5
C3 C2 C1 119.7(7)
C3 C2 H2A 120.1
C1 C2 H2A 120.1
C15 C16 C17 118.3(6)
C15 C16 C23 122.5(6)
C17 C16 C23 119.2(6)
C14 C19 C20 114.4(6)
C14 C19 H19A 108.7
C20 C19 H19A 108.7
C14 C19 H19B 108.7
C20 C19 H19B 108.7
H19A C19 H19B 107.6
N1 C1 C2 120.9(7)
N1 C1 C10 119.1(6)
C2 C1 C10 119.9(6)
C16 C15 C14 122.2(6)
C16 C15 H15A 118.9
C14 C15 H15A 118.9
C2 C3 C4 120.2(6)
C2 C3 H3A 119.9
C4 C3 H3A 119.9
C7 C8 C9 117.6(6)
C7 C8 C11 117.9(6)
C9 C8 C11 124.1(6)
C8 C7 C6 123.2(7)
C8 C7 H7A 118.4
C6 C7 H7A 118.4
C18 C17 C16 121.6(7)
C18 C17 H17A 119.2
C16 C17 H17A 119.2
C5 C6 C7 119.2(7)
C5 C6 H6A 120.4
C7 C6 H6A 120.4
C22 C21 C18 112.8(7)
C22 C21 H21A 109.0
C18 C21 H21A 109.0
C22 C21 H21B 109.0
C18 C21 H21B 109.0
H21A C21 H21B 107.8
C16 C23 H23A 109.5
C16 C23 H23B 109.5
H23A C23 H23B 109.5
C16 C23 H23C 109.5
H23A C23 H23C 109.5
H23B C23 H23C 109.5
C17 C18 C13 118.0(7)
C17 C18 C21 119.4(6)
C13 C18 C21 122.5(6)
C19 C20 H20A 109.5
C19 C20 H20B 109.5
H20A C20 H20B 109.5
C19 C20 H20C 109.5
H20A C20 H20C 109.5
H20B C20 H20C 109.5
C1 C10 H10A 109.5
C1 C10 H10B 109.5
H10A C10 H10B 109.5
C1 C10 H10C 109.5
H10A C10 H10C 109.5
H10B C10 H10C 109.5
C21 C22 H22A 109.5
C21 C22 H22B 109.5
H22A C22 H22B 109.5
C21 C22 H22C 109.5
H22A C22 H22C 109.5
H22B C22 H22C 109.5

loop_
_geom_bond_atom_site_label_1
_geom_bond_atom_site_label_2
_geom_bond_distance
Br1 Ni1 2.3486(12)
Br2 Ni1 2.3867(13)
Ni1 N2 1.966(5)
Ni1 N1 2.026(5)
N1 C1 1.336(9)
N1 C9 1.383(8)
N2 C11 1.288(8)
N2 C13 1.454(8)
C13 C14 1.390(9)
C13 C18 1.397(9)
C5 C6 1.370(11)
C5 C4 1.407(10)
C5 H5A 0.9300
C11 C8 1.492(9)
C11 C12 1.496(9)
C14 C15 1.393(9)
C14 C19 1.510(10)
C4 C3 1.423(10)
C4 C9 1.427(9)
C9 C8 1.429(9)
C12 H12A 0.9600
C12 H12B 0.9600
C12 H12C 0.9600
C2 C3 1.354(10)
C2 C1 1.428(9)
C2 H2A 0.9300
C16 C15 1.388(10)
C16 C17 1.392(10)
C16 C23 1.521(9)
C19 C20 1.512(11)
C19 H19A 0.9700
C19 H19B 0.9700
C1 C10 1.494(10)
C15 H15A 0.9300
C3 H3A 0.9300
C8 C7 1.393(9)
C7 C6 1.403(10)
C7 H7A 0.9300
C17 C18 1.390(9)
C17 H17A 0.9300
C6 H6A 0.9300
C21 C22 1.507(11)
C21 C18 1.517(10)
C21 H21A 0.9700
C21 H21B 0.9700
C23 H23A 0.9600
C23 H23B 0.9600
C23 H23C 0.9600
C20 H20A 0.9600
C20 H20B 0.9600
C20 H20C 0.9600
C10 H10A 0.9600
C10 H10B 0.9600
C10 H10C 0.9600
C22 H22A 0.9600
C22 H22B 0.9600
C22 H22C 0.9600

loop_
_geom_torsion_atom_site_label_1
_geom_torsion_atom_site_label_2
_geom_torsion_atom_site_label_3
_geom_torsion_atom_site_label_4
_geom_torsion
N2 Ni1 N1 C1 -154.7(5)
Br1 Ni1 N1 C1 -24.4(6)
Br2 Ni1 N1 C1 100.5(5)
N2 Ni1 N1 C9 48.8(5)
Br1 Ni1 N1 C9 179.2(3)
Br2 Ni1 N1 C9 -56.0(4)
N1 Ni1 N2 C11 -32.4(6)
Br1 Ni1 N2 C11 -172.6(5)
Br2 Ni1 N2 C11 66.6(6)
N1 Ni1 N2 C13 148.2(5)
Br1 Ni1 N2 C13 7.9(5)
Br2 Ni1 N2 C13 -112.8(4)
C11 N2 C13 C14 -81.5(8)
Ni1 N2 C13 C14 98.0(6)
C11 N2 C13 C18 105.8(7)
Ni1 N2 C13 C18 -74.7(7)
C13 N2 C11 C8 -179.8(6)
Ni1 N2 C11 C8 0.8(9)
C13 N2 C11 C12 -0.3(10)
Ni1 N2 C11 C12 -179.7(5)
C18 C13 C14 C15 -1.2(10)
N2 C13 C14 C15 -173.5(6)
C18 C13 C14 C19 178.2(6)
N2 C13 C14 C19 5.9(10)
C6 C5 C4 C3 174.0(7)
C6 C5 C4 C9 -5.9(10)
C1 N1 C9 C4 -10.4(9)
Ni1 N1 C9 C4 145.9(5)
C1 N1 C9 C8 166.7(6)
Ni1 N1 C9 C8 -37.0(7)
C5 C4 C9 N1 -174.9(6)
C3 C4 C9 N1 5.1(9)
C5 C4 C9 C8 7.9(9)
C3 C4 C9 C8 -172.1(6)
C13 C14 C19 C20 121.3(8)
C15 C14 C19 C20 -59.4(9)
C9 N1 C1 C2 7.1(9)
Ni1 N1 C1 C2 -148.1(5)
C9 N1 C1 C10 -172.0(6)
Ni1 N1 C1 C10 32.7(8)
C3 C2 C1 N1 1.6(10)
C3 C2 C1 C10 -179.2(6)
C17 C16 C15 C14 1.3(10)
C23 C16 C15 C14 179.8(7)
C13 C14 C15 C16 -1.3(10)
C19 C14 C15 C16 179.3(6)
C1 C2 C3 C4 -6.9(10)
C5 C4 C3 C2 -176.4(7)
C9 C4 C3 C2 3.5(10)
N1 C9 C8 C7 179.3(6)
C4 C9 C8 C7 -3.5(9)
N1 C9 C8 C11 -7.1(10)
C4 C9 C8 C11 170.1(6)
N2 C11 C8 C7 -157.5(6)
C12 C11 C8 C7 22.9(9)
N2 C11 C8 C9 28.9(10)
C12 C11 C8 C9 -150.6(6)
C9 C8 C7 C6 -2.8(10)
C11 C8 C7 C6 -176.8(7)
C15 C16 C17 C18 1.2(10)
C23 C16 C17 C18 -177.4(7)
C4 C5 C6 C7 -0.4(11)
C8 C7 C6 C5 4.8(11)
C16 C17 C18 C13 -3.5(11)
C16 C17 C18 C21 179.4(7)
C14 C13 C18 C17 3.5(10)
N2 C13 C18 C17 176.1(6)
C14 C13 C18 C21 -179.5(7)
N2 C13 C18 C21 -6.9(10)
C22 C21 C18 C17 97.1(8)
C22 C21 C18 C13 -79.9(9)
